data_4089503
loop_
_publ_author_name
'Honz\'i\<cek, Jan'
'Vinkl\'arek, Jarom\'ir'
'Erben, Milan'
'Lodinsk\'y, Jakub'
'Dost\'al, Libor'
'Pad\<elkov\'a, Zde\<nka'

_publ_section_title
;
 Toward the Synthesis of Indenyl Molybdenum Compound
 [(\h3-Ind)(\h5-Cp)Mo(CO)2]: Modified Compounds and Structure of a
 Previously Unrecognized Intermediate
;
_journal_issue 12
_journal_name_full Organometallics
_journal_page_first 3502
_journal_paper_doi 10.1021/om400305z
_journal_volume 32
_journal_year 2013
_chemical_formula_moiety 'C26 H22 Cl2 Mo2 O4'
_chemical_formula_sum 'C26 H22 Cl2 Mo2 O4'
_chemical_formula_weight 661.22
_space_group_IT_number 15
_space_group_name_Hall '-C 2yc'
_space_group_name_H-M_alt 'C 1 2/c 1'
_symmetry_cell_setting monoclinic
_symmetry_space_group_name_Hall '-C 2yc'
_symmetry_space_group_name_H-M 'C 1 2/c 1'
_atom_sites_solution_hydrogens geom
_atom_sites_solution_primary direct
_atom_sites_solution_secondary difmap
_audit_creation_method SHELXL-97
_cell_angle_alpha 90
_cell_angle_beta 110.691(3)
_cell_angle_gamma 90
_cell_formula_units_Z 4
_cell_length_a 17.8084(7)
_cell_length_b 10.7830(3)
_cell_length_c 14.1192(4)
_cell_measurement_reflns_used 11774
_cell_measurement_temperature 150(1)
_cell_measurement_theta_max 27.5
_cell_measurement_theta_min 1
_cell_volume 2536.40(15)
_computing_cell_refinement 'COLLECT and DENZO'
_computing_data_collection 'COLLECT (Hooft, 1998) and DENZO (Otwinowski & Minor, 1997)'
_computing_data_reduction 'COLLECT and DENZO'
_computing_molecular_graphics 'PLATON (Spek, 2003)'
_computing_publication_material 'SHELXL-97 (Sheldrick, 2008)'
_computing_structure_refinement 'SHELXL-97 (Sheldrick, 1997)'
_computing_structure_solution 'SIR92 (Altomare et al., 1994)'
_diffrn_ambient_temperature 150(1)
_diffrn_detector_area_resol_mean 9.091
_diffrn_measured_fraction_theta_full 0.991
_diffrn_measured_fraction_theta_max 0.991
_diffrn_measurement_device_type 'Bruker Nonius KappaCCD area detector'
_diffrn_measurement_method '\f and \w scans to fill the Ewald sphere'
_diffrn_radiation_monochromator graphite
_diffrn_radiation_source 'fine-focus sealed tube'
_diffrn_radiation_type MoK\a
_diffrn_radiation_wavelength 0.71073
_diffrn_reflns_av_R_equivalents 0.0255
_diffrn_reflns_av_sigmaI/netI 0.0183
_diffrn_reflns_limit_h_max 23
_diffrn_reflns_limit_h_min -21
_diffrn_reflns_limit_k_max 13
_diffrn_reflns_limit_k_min -14
_diffrn_reflns_limit_l_max 18
_diffrn_reflns_limit_l_min -18
_diffrn_reflns_number 11714
_diffrn_reflns_theta_full 27.48
_diffrn_reflns_theta_max 27.48
_diffrn_reflns_theta_min 2.25
_diffrn_standards_number 0
_exptl_absorpt_coefficient_mu 1.230
_exptl_absorpt_correction_T_max 0.837
_exptl_absorpt_correction_T_min 0.717
_exptl_absorpt_correction_type integration
_exptl_absorpt_process_details
;
Gaussian integration (Coppens, 1970)
;
_exptl_crystal_colour black
_exptl_crystal_density_diffrn 1.732
_exptl_crystal_density_method 'not measured'
_exptl_crystal_description block
_exptl_crystal_F_000 1312
_exptl_crystal_size_max 0.54
_exptl_crystal_size_mid 0.35
_exptl_crystal_size_min 0.22
_refine_diff_density_max 0.373
_refine_diff_density_min -0.939
_refine_diff_density_rms 0.085
_refine_ls_extinction_method none
_refine_ls_goodness_of_fit_ref 1.150
_refine_ls_hydrogen_treatment constr
_refine_ls_matrix_type full
_refine_ls_number_parameters 154
_refine_ls_number_reflns 2886
_refine_ls_number_restraints 0
_refine_ls_restrained_S_all 1.150
_refine_ls_R_factor_all 0.0246
_refine_ls_R_factor_gt 0.0207
_refine_ls_shift/su_max 0.001
_refine_ls_shift/su_mean 0.000
_refine_ls_structure_factor_coef Fsqd
_refine_ls_weighting_details 'calc w=1/[\s^2^(Fo^2^)+(0.0263P)^2^+3.1772P] where P=(Fo^2^+2Fc^2^)/3'
_refine_ls_weighting_scheme calc
_refine_ls_wR_factor_gt 0.0521
_refine_ls_wR_factor_ref 0.0557
_reflns_number_gt 2649
_reflns_number_total 2886
_reflns_threshold_expression >2sigma(I)
_cod_data_source_file om400305z_si_002.cif
_cod_data_source_block 6
_cod_original_sg_symbol_H-M 'C 2/c'
_cod_database_code 4089503

loop_
_symmetry_equiv_pos_as_xyz
'x, y, z'
'-x, y, -z+1/2'
'x+1/2, y+1/2, z'
'-x+1/2, y+1/2, -z+1/2'
'-x, -y, -z'
'x, -y, z-1/2'
'-x+1/2, -y+1/2, -z'
'x+1/2, -y+1/2, z-1/2'

loop_
_atom_site_label
_atom_site_type_symbol
_atom_site_fract_x
_atom_site_fract_y
_atom_site_fract_z
_atom_site_U_iso_or_equiv
_atom_site_adp_type
_atom_site_occupancy
_atom_site_symmetry_multiplicity
_atom_site_calc_flag
_atom_site_refinement_flags
Mo1 Mo 0.142313(9) 0.325442(13) 0.468181(11) 0.01514(6) Uani 1 1 d .
Cl1 Cl 0.28185(3) 0.32624(4) 0.60070(3) 0.02059(10) Uani 1 1 d .
O2 O 0.16115(11) 0.61158(14) 0.49243(14) 0.0409(4) Uani 1 1 d .
C5 C 0.07246(10) 0.13913(17) 0.49734(14) 0.0168(3) Uani 1 1 d .
C7 C 0.01622(12) 0.33546(17) 0.46920(16) 0.0227(4) Uani 1 1 d .
H7 H -0.0171 0.4016 0.4389 0.027 Uiso 1 1 d R
C13 C 0.15531(12) 0.5054(2) 0.48557(15) 0.0269(4) Uani 1 1 d .
O1 O 0.09459(11) 0.43783(17) 0.25333(12) 0.0428(4) Uani 1 1 d .
C9 C 0.10194(11) 0.20658(17) 0.59060(14) 0.0176(3) Uani 1 1 d .
C4 C 0.09523(11) 0.01482(17) 0.49098(14) 0.0203(4) Uani 1 1 d .
C11 C 0.06478(13) -0.05343(19) 0.39234(17) 0.0282(4) Uani 1 1 d .
H11A H 0.0883 -0.0190 0.3466 0.034 Uiso 1 1 d R
H11B H 0.0074 -0.0456 0.3637 0.034 Uiso 1 1 d R
H11C H 0.0790 -0.1395 0.4035 0.034 Uiso 1 1 d R
C6 C 0.02248(10) 0.22281(17) 0.42110(14) 0.0197(4) Uani 1 1 d .
H6 H -0.0013 0.2058 0.3524 0.024 Uiso 1 1 d R
C12 C 0.11215(13) 0.39436(19) 0.33267(15) 0.0267(4) Uani 1 1 d .
C10 C 0.18805(15) 0.2239(2) 0.77560(16) 0.0359(5) Uani 1 1 d .
H10A H 0.2171 0.1697 0.8302 0.043 Uiso 1 1 d R
H10B H 0.1445 0.2617 0.7901 0.043 Uiso 1 1 d R
H10C H 0.2234 0.2873 0.7682 0.043 Uiso 1 1 d R
C1 C 0.15563(12) 0.15103(19) 0.67961(15) 0.0232(4) Uani 1 1 d .
C3 C 0.14617(12) -0.03691(18) 0.57941(17) 0.0277(4) Uani 1 1 d .
H3 H 0.1616 -0.1192 0.5787 0.033 Uiso 1 1 d R
C2 C 0.17577(12) 0.0296(2) 0.67097(16) 0.0288(4) Uani 1 1 d .
H2 H 0.2107 -0.0101 0.7280 0.035 Uiso 1 1 d R
C8 C 0.06926(12) 0.33030(17) 0.57149(15) 0.0216(4) Uani 1 1 d .
H8 H 0.0808 0.3952 0.6178 0.026 Uiso 1 1 d R

loop_
_atom_site_aniso_label
_atom_site_aniso_U_11
_atom_site_aniso_U_22
_atom_site_aniso_U_33
_atom_site_aniso_U_23
_atom_site_aniso_U_13
_atom_site_aniso_U_12
Mo1 0.01643(9) 0.01467(9) 0.01409(9) 0.00111(5) 0.00510(6) -0.00180(5)
Cl1 0.0172(2) 0.0278(2) 0.0174(2) -0.00737(16) 0.00684(17) -0.00476(16)
O2 0.0519(10) 0.0185(8) 0.0480(10) -0.0009(7) 0.0120(8) -0.0044(7)
C5 0.0142(8) 0.0183(8) 0.0202(8) -0.0001(7) 0.0089(7) -0.0038(7)
C7 0.0186(9) 0.0218(9) 0.0281(10) 0.0027(7) 0.0088(8) 0.0039(7)
C13 0.0290(10) 0.0243(10) 0.0246(9) 0.0021(8) 0.0061(8) -0.0028(8)
O1 0.0517(10) 0.0465(10) 0.0227(8) 0.0142(7) 0.0037(7) -0.0096(8)
C9 0.0175(8) 0.0187(8) 0.0187(8) 0.0015(7) 0.0091(7) -0.0030(7)
C4 0.0190(8) 0.0180(8) 0.0282(9) 0.0000(7) 0.0139(7) -0.0041(7)
C11 0.0314(10) 0.0228(10) 0.0354(11) -0.0081(8) 0.0180(9) -0.0074(8)
C6 0.0144(8) 0.0236(9) 0.0200(9) 0.0013(7) 0.0046(7) -0.0016(7)
C12 0.0287(10) 0.0259(10) 0.0231(10) 0.0016(8) 0.0062(8) -0.0065(8)
C10 0.0430(13) 0.0423(13) 0.0201(10) 0.0019(9) 0.0083(9) -0.0158(11)
C1 0.0214(9) 0.0282(10) 0.0203(9) 0.0048(8) 0.0078(7) -0.0069(8)
C3 0.0284(10) 0.0186(9) 0.0381(11) 0.0074(8) 0.0144(9) 0.0022(8)
C2 0.0256(10) 0.0289(10) 0.0294(10) 0.0135(9) 0.0068(8) -0.0002(8)
C8 0.0240(9) 0.0198(9) 0.0244(10) -0.0019(7) 0.0129(8) -0.0006(7)

loop_
_atom_type_symbol
_atom_type_description
_atom_type_scat_dispersion_real
_atom_type_scat_dispersion_imag
_atom_type_scat_source
C C 0.0033 0.0016 'International Tables Vol C Tables 4.2.6.8 and 6.1.1.4'
H H 0.0000 0.0000 'International Tables Vol C Tables 4.2.6.8 and 6.1.1.4'
O O 0.0106 0.0060 'International Tables Vol C Tables 4.2.6.8 and 6.1.1.4'
Cl Cl 0.1484 0.1585 'International Tables Vol C Tables 4.2.6.8 and 6.1.1.4'
Mo Mo -1.6832 0.6857 'International Tables Vol C Tables 4.2.6.8 and 6.1.1.4'

loop_
_exptl_crystal_face_index_h
_exptl_crystal_face_index_k
_exptl_crystal_face_index_l
_exptl_crystal_face_perp_dist
-1 0 0 0.051
1 0 0 0.109
-1 0 1 0.228
1 0 -1 0.094
0 1 0 0.132
1 -1 0 0.129
-1 -1 1 0.168
0 1 1 0.197
1 1 -1 0.103
0 -1 -1 0.164

loop_
_geom_angle_atom_site_label_1
_geom_angle_atom_site_label_2
_geom_angle_atom_site_label_3
_geom_angle
_geom_angle_site_symmetry_1
_geom_angle_site_symmetry_3
C12 Mo1 C13 73.98(8) . .
C12 Mo1 C7 93.36(8) . .
C13 Mo1 C7 91.46(8) . .
C12 Mo1 C8 126.98(8) . .
C13 Mo1 C8 88.04(8) . .
C7 Mo1 C8 36.58(7) . .
C12 Mo1 C6 89.65(8) . .
C13 Mo1 C6 124.96(8) . .
C7 Mo1 C6 36.34(7) . .
C8 Mo1 C6 60.67(7) . .
C12 Mo1 C9 147.70(7) . .
C13 Mo1 C9 118.68(7) . .
C7 Mo1 C9 58.67(7) . .
C8 Mo1 C9 35.26(6) . .
C6 Mo1 C9 58.40(6) . .
C12 Mo1 C5 119.63(7) . .
C13 Mo1 C5 145.87(7) . .
C7 Mo1 C5 58.45(6) . .
C8 Mo1 C5 58.40(6) . .
C6 Mo1 C5 35.08(6) . .
C9 Mo1 C5 33.78(6) . .
C12 Mo1 Cl1 82.41(7) . 7_556
C13 Mo1 Cl1 129.37(6) . 7_556
C7 Mo1 Cl1 134.71(5) . 7_556
C8 Mo1 Cl1 140.15(5) . 7_556
C6 Mo1 Cl1 98.39(5) . 7_556
C9 Mo1 Cl1 105.23(4) . 7_556
C5 Mo1 Cl1 84.66(4) . 7_556
C12 Mo1 Cl1 125.80(6) . .
C13 Mo1 Cl1 82.08(6) . .
C7 Mo1 Cl1 135.75(5) . .
C8 Mo1 Cl1 99.25(5) . .
C6 Mo1 Cl1 142.18(5) . .
C9 Mo1 Cl1 86.36(4) . .
C5 Mo1 Cl1 107.48(4) . .
Cl1 Mo1 Cl1 76.561(15) 7_556 .
Mo1 Cl1 Mo1 103.440(15) 7_556 .
C4 C5 C9 121.35(17) . .
C4 C5 C6 131.33(17) . .
C9 C5 C6 107.29(16) . .
C4 C5 Mo1 126.00(12) . .
C9 C5 Mo1 72.42(10) . .
C6 C5 Mo1 65.32(10) . .
C6 C7 C8 108.51(16) . .
C6 C7 Mo1 73.03(11) . .
C8 C7 Mo1 72.45(11) . .
C6 C7 H7 125.7 . .
C8 C7 H7 125.8 . .
Mo1 C7 H7 120.6 . .
O2 C13 Mo1 177.7(2) . .
C1 C9 C5 120.98(17) . .
C1 C9 C8 131.21(18) . .
C5 C9 C8 107.77(16) . .
C1 C9 Mo1 124.90(13) . .
C5 C9 Mo1 73.80(10) . .
C8 C9 Mo1 65.45(10) . .
C3 C4 C5 116.06(18) . .
C3 C4 C11 123.42(18) . .
C5 C4 C11 120.52(17) . .
C4 C11 H11A 109.6 . .
C4 C11 H11B 109.3 . .
H11A C11 H11B 109.5 . .
C4 C11 H11C 109.5 . .
H11A C11 H11C 109.5 . .
H11B C11 H11C 109.5 . .
C7 C6 C5 108.10(16) . .
C7 C6 Mo1 70.64(11) . .
C5 C6 Mo1 79.60(10) . .
C7 C6 H6 125.9 . .
C5 C6 H6 126.0 . .
Mo1 C6 H6 115.7 . .
O1 C12 Mo1 178.45(19) . .
C1 C10 H10A 109.5 . .
C1 C10 H10B 109.5 . .
H10A C10 H10B 109.5 . .
C1 C10 H10C 109.4 . .
H10A C10 H10C 109.5 . .
H10B C10 H10C 109.5 . .
C2 C1 C9 116.10(19) . .
C2 C1 C10 123.5(2) . .
C9 C1 C10 120.38(19) . .
C4 C3 C2 122.65(18) . .
C4 C3 H3 118.7 . .
C2 C3 H3 118.6 . .
C1 C2 C3 122.84(19) . .
C1 C2 H2 118.5 . .
C3 C2 H2 118.6 . .
C7 C8 C9 107.81(16) . .
C7 C8 Mo1 70.98(11) . .
C9 C8 Mo1 79.28(10) . .
C7 C8 H8 126.0 . .
C9 C8 H8 126.2 . .
Mo1 C8 H8 115.7 . .

loop_
_geom_bond_atom_site_label_1
_geom_bond_atom_site_label_2
_geom_bond_distance
_geom_bond_site_symmetry_2
Mo1 C12 1.943(2) .
Mo1 C13 1.959(2) .
Mo1 C7 2.2533(19) .
Mo1 C8 2.2724(19) .
Mo1 C6 2.2843(18) .
Mo1 C9 2.4547(17) .
Mo1 C5 2.4728(17) .
Mo1 Cl1 2.5246(5) 7_556
Mo1 Cl1 2.5278(5) .
Cl1 Mo1 2.5246(5) 7_556
O2 C13 1.151(3) .
C5 C4 1.412(3) .
C5 C9 1.432(3) .
C5 C6 1.445(3) .
C7 C6 1.415(3) .
C7 C8 1.420(3) .
C7 H7 0.9301 .
O1 C12 1.151(3) .
C9 C1 1.415(3) .
C9 C8 1.442(3) .
C4 C3 1.376(3) .
C4 C11 1.497(3) .
C11 H11A 0.9601 .
C11 H11B 0.9600 .
C11 H11C 0.9600 .
C6 H6 0.9299 .
C10 C1 1.495(3) .
C10 H10A 0.9600 .
C10 H10B 0.9600 .
C10 H10C 0.9600 .
C1 C2 1.374(3) .
C3 C2 1.408(3) .
C3 H3 0.9300 .
C2 H2 0.9300 .
C8 H8 0.9300 .
